data_2020392
loop_
_publ_author_name
'Smith, Graham'
'Lynch, Daniel E.'

_publ_section_title
;
 Cyclic heterotetrameric and low-dimensional hydrogen-bonded polymeric
 structures in the morpholinium salts of ring-substituted benzoic acid
 analogues
;
_journal_coeditor_code KY3097
_journal_issue 2
_journal_name_full 'Acta Crystallographica Section C'
_journal_page_first 105
_journal_page_last 111
_journal_paper_doi 10.1107/S2053229615024821
_journal_volume 72
_journal_year 2016
_chemical_formula_iupac 'C4 H10 N O + , C7 H3 N2 O7 -'
_chemical_formula_moiety 'C4 H10 N O +, C7 H3 N2 O7 -'
_chemical_formula_sum 'C11 H13 N3 O8'
_chemical_formula_weight 315.24
_chemical_name_common 'Morpholinium 3,5-dinitrosalicylate'
_chemical_name_systematic
;
Tetrahydro-2<i>H</i>-1,4-oxazin-4-ium 2-carboxy-4,6-dinitrophenolate
;
_space_group_IT_number 15
_symmetry_cell_setting monoclinic
_symmetry_space_group_name_Hall '-I 2ya'
_symmetry_space_group_name_H-M 'I 1 2/a 1'
_atom_sites_solution_hydrogens geom
_atom_sites_solution_primary direct
_atom_sites_solution_secondary difmap
_audit_creation_method SHELXL97
_cell_angle_alpha 90.00
_cell_angle_beta 101.060(6)
_cell_angle_gamma 90.00
_cell_formula_units_Z 8
_cell_length_a 17.8382(11)
_cell_length_b 10.3220(7)
_cell_length_c 14.5599(11)
_cell_measurement_reflns_used 1614
_cell_measurement_temperature 200(2)
_cell_measurement_theta_max 28.4
_cell_measurement_theta_min 3.81
_cell_volume 2631.1(3)
_computing_cell_refinement
;
CrysAlis PRO (Agilent, 2014)
;
_computing_data_collection
;
CrysAlis PRO (Agilent, 2014)
;
_computing_data_reduction
;
CrysAlis PRO (Agilent, 2014)
;
_computing_molecular_graphics
;
PLATON (Spek, 2009)
;
_computing_publication_material
;
PLATON (Spek, 2009)
;
_computing_structure_refinement
;
SHELXL97 (Sheldrick, 2008) within WinGX (Farrugia, 2012)
;
_computing_structure_solution
;
SIR92 (Altomare <i>et al.</i>, 1993)
;
_diffrn_ambient_temperature 200(2)
_diffrn_detector_area_resol_mean 16.077
_diffrn_measured_fraction_theta_full 0.997
_diffrn_measured_fraction_theta_max 0.997
_diffrn_measurement_device_type 'Oxford Gemini-S CCD area-detector'
_diffrn_measurement_method \w
_diffrn_radiation_monochromator graphite
_diffrn_radiation_source 'Enhance(Mo) X-ray source'
_diffrn_radiation_type MoK\a
_diffrn_radiation_wavelength 0.71073
_diffrn_reflns_av_R_equivalents 0.0240
_diffrn_reflns_av_sigmaI/netI 0.0310
_diffrn_reflns_limit_h_max 21
_diffrn_reflns_limit_h_min -21
_diffrn_reflns_limit_k_max 12
_diffrn_reflns_limit_k_min -12
_diffrn_reflns_limit_l_max 17
_diffrn_reflns_limit_l_min -17
_diffrn_reflns_number 6502
_diffrn_reflns_theta_full 25.97
_diffrn_reflns_theta_max 25.97
_diffrn_reflns_theta_min 3.32
_diffrn_standards_number 0
_exptl_absorpt_coefficient_mu 0.138
_exptl_absorpt_correction_T_max 0.990
_exptl_absorpt_correction_T_min 0.941
_exptl_absorpt_correction_type multi-scan
_exptl_absorpt_process_details
;
(CrysAlis PRO; Agilent, 2014)
;
_exptl_crystal_colour yellow
_exptl_crystal_density_diffrn 1.592
_exptl_crystal_density_method 'not measured'
_exptl_crystal_description prism
_exptl_crystal_F_000 1312
_exptl_crystal_size_max 0.40
_exptl_crystal_size_mid 0.25
_exptl_crystal_size_min 0.20
_refine_diff_density_max 0.262
_refine_diff_density_min -0.214
_refine_ls_extinction_coef 0.0032(3)
_refine_ls_extinction_expression Fc^*^=kFc[1+0.001xFc^2^\l^3^/sin(2\q)]^-1/4^
_refine_ls_extinction_method
;
SHELXL97 (Sheldrick, 2008) within WinGX (Farrugia, 2012)
;
_refine_ls_goodness_of_fit_ref 1.032
_refine_ls_hydrogen_treatment mixed
_refine_ls_matrix_type full
_refine_ls_number_parameters 209
_refine_ls_number_reflns 2574
_refine_ls_number_restraints 3
_refine_ls_restrained_S_all 1.032
_refine_ls_R_factor_all 0.0523
_refine_ls_R_factor_gt 0.0386
_refine_ls_shift/su_max 0.000
_refine_ls_shift/su_mean 0.000
_refine_ls_structure_factor_coef Fsqd
_refine_ls_weighting_details 'calc w = 1/[\s^2^(Fo^2^)+(0.0396P)^2^+1.5569P] where P=(Fo^2^+2Fc^2^)/3'
_refine_ls_weighting_scheme calc
_refine_ls_wR_factor_gt 0.0893
_refine_ls_wR_factor_ref 0.0978
_reflns_number_gt 2054
_reflns_number_total 2574
_reflns_threshold_expression I>2\s(I)
_cod_data_source_file ky3097sup1.cif
_cod_data_source_block II
_cod_depositor_comments 'Adding full bibliography for 2020391--2020394.cif.'
_cod_original_sg_symbol_H-M 'I 2/a'
_cod_database_code 2020392
_cod_database_fobs_code 2020392

loop_
_symmetry_equiv_pos_site_id
_symmetry_equiv_pos_as_xyz
1 x,y,z
2 1/2-x,y,-z
3 -x,-y,-z
4 1/2+x,-y,z
5 1/2+x,1/2+y,1/2+z
6 -x,1/2+y,1/2-z
7 1/2-x,1/2-y,1/2-z
8 x,1/2-y,1/2+z

loop_
_atom_site_aniso_label
_atom_site_aniso_U_11
_atom_site_aniso_U_22
_atom_site_aniso_U_33
_atom_site_aniso_U_12
_atom_site_aniso_U_13
_atom_site_aniso_U_23
O2A 0.0232(6) 0.0236(6) 0.0472(8) 0.0015(5) 0.0071(5) 0.0003(5)
O11A 0.0208(7) 0.0490(8) 0.0521(8) -0.0011(6) 0.0118(6) 0.0094(6)
O12A 0.0279(7) 0.0327(7) 0.0660(9) -0.0046(6) 0.0144(7) 0.0039(6)
O31A 0.0294(7) 0.0336(7) 0.0789(10) 0.0109(6) 0.0234(7) 0.0152(7)
O32A 0.0311(7) 0.0297(7) 0.0483(8) -0.0056(5) 0.0199(6) -0.0014(6)
O51A 0.0395(8) 0.0279(7) 0.0948(12) -0.0009(6) 0.0130(8) -0.0017(7)
O52A 0.0550(10) 0.0469(9) 0.1022(13) 0.0224(8) 0.0480(9) 0.0102(9)
N3A 0.0206(7) 0.0271(8) 0.0289(7) -0.0001(6) 0.0051(6) 0.0001(6)
N5A 0.0328(9) 0.0328(9) 0.0398(9) 0.0076(7) 0.0081(7) -0.0025(7)
C1A 0.0176(8) 0.0311(9) 0.0198(8) -0.0013(7) 0.0010(6) 0.0023(7)
C2A 0.0201(8) 0.0266(9) 0.0203(8) 0.0018(7) 0.0011(6) 0.0029(7)
C3A 0.0174(8) 0.0257(9) 0.0225(8) 0.0013(6) 0.0037(6) 0.0013(6)
C4A 0.0225(8) 0.0273(9) 0.0227(8) -0.0018(7) 0.0030(6) -0.0002(7)
C5A 0.0237(9) 0.0262(9) 0.0233(8) 0.0055(7) 0.0029(6) -0.0007(7)
C6A 0.0190(8) 0.0358(10) 0.0211(8) 0.0033(7) 0.0041(6) 0.0007(7)
C11A 0.0203(9) 0.0365(10) 0.0291(9) 0.0000(7) 0.0025(7) 0.0056(7)
O4B 0.0373(7) 0.0238(6) 0.0420(7) -0.0031(5) 0.0095(6) -0.0008(5)
N1B 0.0211(8) 0.0237(8) 0.0778(13) 0.0034(7) 0.0079(8) 0.0098(8)
C2B 0.0295(10) 0.0380(10) 0.0437(11) 0.0011(8) 0.0096(8) -0.0097(9)
C3B 0.0306(10) 0.0339(10) 0.0300(9) 0.0016(8) 0.0074(7) 0.0033(8)
C5B 0.0320(10) 0.0464(11) 0.0310(10) -0.0011(9) 0.0066(8) -0.0030(8)
C6B 0.0276(10) 0.0541(13) 0.0401(11) 0.0000(9) 0.0039(8) 0.0170(9)

loop_
_atom_site_type_symbol
_atom_site_label
_atom_site_fract_x
_atom_site_fract_y
_atom_site_fract_z
_atom_site_U_iso_or_equiv
_atom_site_thermal_displace_type
_atom_site_calc_flag
_atom_site_refinement_flags
_atom_site_occupancy
O O2A 0.69972(6) 0.48355(11) 0.14267(9) 0.0313(4) Uani d . 1.000
O O11A 0.90900(7) 0.40977(13) 0.08121(9) 0.0400(4) Uani d . 1.000
O O12A 0.82689(7) 0.55446(12) 0.11366(10) 0.0415(4) Uani d D 1.000
O O31A 0.56295(7) 0.37910(12) 0.15084(10) 0.0456(5) Uani d . 1.000
O O32A 0.56599(7) 0.18398(11) 0.20203(9) 0.0347(4) Uani d . 1.000
O O51A 0.74856(8) -0.11607(13) 0.13537(11) 0.0541(5) Uani d . 1.000
O O52A 0.85334(9) -0.04831(14) 0.10034(12) 0.0637(6) Uani d . 1.000
N N3A 0.59529(7) 0.27504(13) 0.16800(9) 0.0255(4) Uani d . 1.000
N N5A 0.79013(9) -0.02916(15) 0.11825(10) 0.0350(5) Uani d . 1.000
C C1A 0.79170(9) 0.33124(16) 0.11395(10) 0.0232(5) Uani d . 1.000
C C2A 0.71808(9) 0.36495(15) 0.13410(10) 0.0227(5) Uani d . 1.000
C C3A 0.67071(8) 0.25631(15) 0.14567(10) 0.0219(5) Uani d . 1.000
C C4A 0.69332(9) 0.12930(16) 0.14017(10) 0.0243(5) Uani d . 1.000
C C5A 0.76489(9) 0.10448(15) 0.12164(11) 0.0246(5) Uani d . 1.000
C C6A 0.81337(9) 0.20394(16) 0.10787(10) 0.0253(5) Uani d . 1.000
C C11A 0.84758(9) 0.43439(17) 0.10142(11) 0.0289(5) Uani d . 1.000
O O4B 0.55479(7) 0.91723(11) 0.10054(8) 0.0341(4) Uani d . 1.000
N N1B 0.57210(9) 0.64544(15) 0.11609(13) 0.0411(6) Uani d D 1.000
C C2B 0.57955(10) 0.71590(18) 0.02881(13) 0.0367(6) Uani d . 1.000
C C3B 0.53192(10) 0.83645(17) 0.02140(12) 0.0313(6) Uani d . 1.000
C C5B 0.54399(11) 0.85268(19) 0.18286(12) 0.0364(6) Uani d . 1.000
C C6B 0.59088(10) 0.7316(2) 0.19930(13) 0.0409(7) Uani d . 1.000
H H4A 0.66020 0.06020 0.14900 0.0290 Uiso c R 1.000
H H6A 0.86210 0.18440 0.09410 0.0300 Uiso c R 1.000
H H12A 0.7794(10) 0.549(2) 0.1269(15) 0.0620 Uiso d D 1.000
H H11B 0.5247(9) 0.6151(19) 0.1093(14) 0.0490 Uiso d D 1.000
H H12B 0.6029(11) 0.5751(17) 0.1231(13) 0.0490 Uiso d D 1.000
H H21B 0.56210 0.65990 -0.02630 0.0440 Uiso c R 1.000
H H22B 0.63370 0.73880 0.03050 0.0440 Uiso c R 1.000
H H31B 0.53710 0.88440 -0.03590 0.0380 Uiso c R 1.000
H H32B 0.47750 0.81260 0.01630 0.0380 Uiso c R 1.000
H H51B 0.48930 0.83050 0.17730 0.0440 Uiso c R 1.000
H H52B 0.55840 0.91140 0.23720 0.0440 Uiso c R 1.000
H H61B 0.64590 0.75390 0.21080 0.0490 Uiso c R 1.000
H H62B 0.58020 0.68610 0.25520 0.0490 Uiso c R 1.000

loop_
_atom_type_symbol
_atom_type_description
_atom_type_scat_dispersion_real
_atom_type_scat_dispersion_imag
_atom_type_scat_source
C C 0.0033 0.0016 'International Tables Vol C Tables 4.2.6.8 and 6.1.1.4'
H H 0.0000 0.0000 'International Tables Vol C Tables 4.2.6.8 and 6.1.1.4'
N N 0.0061 0.0033 'International Tables Vol C Tables 4.2.6.8 and 6.1.1.4'
O O 0.0106 0.0060 'International Tables Vol C Tables 4.2.6.8 and 6.1.1.4'

loop_
_geom_angle_atom_site_label_1
_geom_angle_atom_site_label_2
_geom_angle_atom_site_label_3
_geom_angle
_geom_angle_publ_flag
C11A O12A H12A 105.6(13) no
C3B O4B C5B 110.28(13) no
O32A N3A C3A 118.19(13) no
O31A N3A O32A 122.38(13) no
O31A N3A C3A 119.41(13) no
O51A N5A C5A 119.09(15) no
O51A N5A O52A 123.17(16) no
O52A N5A C5A 117.72(15) no
C2B N1B C6B 111.05(14) no
C2B N1B H11B 108.4(13) no
C6B N1B H12B 110.5(12) no
H11B N1B H12B 105.9(17) no
C6B N1B H11B 111.2(13) no
C2B N1B H12B 109.6(12) no
C2A C1A C11A 120.53(14) no
C6A C1A C11A 118.05(15) no
C2A C1A C6A 121.40(15) no
O2A C2A C1A 120.72(14) no
C1A C2A C3A 114.55(14) no
O2A C2A C3A 124.71(14) no
N3A C3A C2A 120.87(13) no
C2A C3A C4A 123.48(14) no
N3A C3A C4A 115.62(13) no
C3A C4A C5A 118.71(15) no
C4A C5A C6A 121.29(15) no
N5A C5A C6A 119.56(15) no
N5A C5A C4A 119.15(14) no
C1A C6A C5A 120.56(15) no
O11A C11A O12A 121.31(16) no
O12A C11A C1A 116.37(14) no
O11A C11A C1A 122.32(16) no
C5A C4A H4A 121.00 no
C3A C4A H4A 121.00 no
C1A C6A H6A 120.00 no
C5A C6A H6A 120.00 no
N1B C2B C3B 108.91(15) no
O4B C3B C2B 111.04(14) no
O4B C5B C6B 111.43(15) no
N1B C6B C5B 109.70(15) no
N1B C2B H21B 110.00 no
N1B C2B H22B 110.00 no
C3B C2B H21B 110.00 no
C3B C2B H22B 110.00 no
H21B C2B H22B 108.00 no
O4B C3B H31B 109.00 no
O4B C3B H32B 109.00 no
C2B C3B H31B 109.00 no
C2B C3B H32B 109.00 no
H31B C3B H32B 108.00 no
O4B C5B H51B 109.00 no
O4B C5B H52B 109.00 no
C6B C5B H51B 109.00 no
C6B C5B H52B 109.00 no
H51B C5B H52B 108.00 no
N1B C6B H61B 110.00 no
N1B C6B H62B 110.00 no
C5B C6B H61B 110.00 no
C5B C6B H62B 110.00 no
H61B C6B H62B 108.00 no

loop_
_geom_bond_atom_site_label_1
_geom_bond_atom_site_label_2
_geom_bond_distance
_geom_bond_publ_flag
O2A C2A 1.2795(19) no
O11A C11A 1.215(2) no
O12A C11A 1.315(2) no
O31A N3A 1.2221(18) no
O32A N3A 1.2254(18) no
O51A N5A 1.220(2) no
O52A N5A 1.221(2) no
O12A H12A 0.906(19) no
O4B C5B 1.416(2) no
O4B C3B 1.417(2) no
N3A C3A 1.4563(19) no
N5A C5A 1.455(2) no
N1B C2B 1.492(3) no
N1B C6B 1.488(3) no
N1B H11B 0.889(17) no
N1B H12B 0.904(19) no
C1A C2A 1.442(2) no
C1A C6A 1.377(2) no
C1A C11A 1.493(2) no
C2A C3A 1.433(2) no
C3A C4A 1.379(2) no
C4A C5A 1.379(2) no
C5A C6A 1.382(2) no
C4A H4A 0.9500 no
C6A H6A 0.9500 no
C2B C3B 1.499(3) no
C5B C6B 1.497(3) no
C2B H21B 0.9900 no
C2B H22B 0.9900 no
C3B H31B 0.9900 no
C3B H32B 0.9900 no
C5B H51B 0.9900 no
C5B H52B 0.9900 no
C6B H61B 0.9900 no
C6B H62B 0.9900 no

loop_
_geom_hbond_atom_site_label_D
_geom_hbond_atom_site_label_H
_geom_hbond_atom_site_label_A
_geom_hbond_site_symmetry_A
_geom_hbond_distance_DH
_geom_hbond_distance_HA
_geom_hbond_distance_DA
_geom_hbond_angle_DHA
_geom_hbond_publ_flag
N1B H11B O11A 4_465 0.889(17) 2.042(17) 2.912(2) 165.8(18) yes
O12A H12A O2A . 0.906(19) 1.629(19) 2.4956(17) 159(2) yes
N1B H12B O2A . 0.904(19) 1.941(19) 2.790(2) 155.7(17) yes
N1B H12B O31A . 0.904(19) 2.208(18) 2.806(2) 123.1(16) yes
C4A H4A O4B 1_545 0.95 2.39 3.269(2) 154 yes
C3B H31B O52A 2_665 0.99 2.43 3.184(2) 133 yes

loop_
_geom_torsion_atom_site_label_1
_geom_torsion_atom_site_label_2
_geom_torsion_atom_site_label_3
_geom_torsion_atom_site_label_4
_geom_torsion
_geom_torsion_publ_flag
C3B O4B C5B C6B 61.04(19) no
C5B O4B C3B C2B -62.18(18) no
O31A N3A C3A C4A -161.19(14) no
O32A N3A C3A C2A -160.26(14) no
O31A N3A C3A C2A 21.1(2) no
O32A N3A C3A C4A 17.5(2) no
O51A N5A C5A C6A 176.16(15) no
O51A N5A C5A C4A -2.8(2) no
O52A N5A C5A C6A -2.1(2) no
O52A N5A C5A C4A 178.95(16) no
C2B N1B C6B C5B 53.25(19) no
C6B N1B C2B C3B -54.09(19) no
C2A C1A C6A C5A -0.4(2) no
C11A C1A C2A O2A -0.8(2) no
C11A C1A C2A C3A -179.17(13) no
C6A C1A C2A O2A 177.62(14) no
C6A C1A C2A C3A -0.7(2) no
C6A C1A C11A O12A -175.75(14) no
C11A C1A C6A C5A 178.06(14) no
C2A C1A C11A O11A -177.39(15) no
C2A C1A C11A O12A 2.8(2) no
C6A C1A C11A O11A 4.1(2) no
O2A C2A C3A C4A -176.97(15) no
C1A C2A C3A N3A 178.86(13) no
O2A C2A C3A N3A 0.6(2) no
C1A C2A C3A C4A 1.3(2) no
N3A C3A C4A C5A -178.37(13) no
C2A C3A C4A C5A -0.7(2) no
C3A C4A C5A C6A -0.6(2) no
C3A C4A C5A N5A 178.32(14) no
N5A C5A C6A C1A -177.76(14) no
C4A C5A C6A C1A 1.1(2) no
N1B C2B C3B O4B 58.36(19) no
O4B C5B C6B N1B -56.4(2) no
